data_1521469
loop_
_publ_author_name
'Kutlu, I.'
'Meyer, G.'

_publ_section_title
;
 Basische Carbonate des Dysprosiums: Dy2 O2 (C O3) und Dy (O H) (C O3)
;
_journal_name_full 'Zeitschrift fuer Anorganische und Allgemeine Chemie'
_journal_page_first 402
_journal_page_last 406
_journal_volume 625
_journal_year 1999
_chemical_formula_sum 'C Dy2 O5'
_chemical_name_systematic 'Dy2 O2 (C O3)'
_space_group_IT_number 194
_symmetry_space_group_name_Hall '-P 6c 2c'
_symmetry_space_group_name_H-M 'P 63/m m c'
_cell_angle_alpha 90
_cell_angle_beta 90
_cell_angle_gamma 120
_cell_formula_units_Z 2
_cell_length_a 3.869
_cell_length_b 3.869
_cell_length_c 15.163
_cell_volume 196.568
_citation_journal_id_ASTM ZAACAB
_cod_data_source_file Kutlu_ZAACAB_1999_874.cif
_cod_data_source_block C1Dy2O5
_cod_original_cell_volume 196.5682
_cod_original_formula_sum 'C1 Dy2 O5'
_cod_database_code 1521469

loop_
_symmetry_equiv_pos_as_xyz
x,y,z
x-y,x,z+1/2
-y,x-y,z
-x,-y,z+1/2
-x+y,-x,z
y,-x+y,z+1/2
-y,-x,-z+1/2
x-y,-y,-z
x,x-y,-z+1/2
y,x,-z
-x+y,y,-z+1/2
-x,-x+y,-z
-x,-y,-z
-x+y,-x,-z-1/2
y,-x+y,-z
x,y,-z-1/2
x-y,x,-z
-y,x-y,-z-1/2
y,x,z-1/2
-x+y,y,z
-x,-x+y,z-1/2
-y,-x,z
x-y,-y,z-1/2
x,x-y,z

loop_
_atom_site_label
_atom_site_type_symbol
_atom_site_fract_x
_atom_site_fract_y
_atom_site_fract_z
_atom_site_occupancy
_atom_site_U_iso_or_equiv
O3 O-2 0.2743 0.5486 0.25 0.333 0.0
O1 O-2 0.3333 0.6667 0.5563 1 0.0
Dy1 Dy+3 0.3333 0.6667 0.0938 1 0.0
O2 O-2 0 0 0.1758 1 0.0
C1 C+4 0.0843 0.1687 0.25 0.333 0.0
